data_7227522
loop_
_publ_author_name
'Hu, Yue-Qiao'
'Zhang, Tao'
'Li, Mu-Qing'
'Wang, Yanyan'
'Zheng, Zhiping'
'Zheng, Yan-Zhen'

_publ_section_title
;
 Copper(i)/(ii)-redox triggered efficient and green rare-earth separation
 using a heterometallic metal--organic framework
;
_journal_issue 5
_journal_name_full 'Green Chem.'
_journal_page_first 1250
_journal_paper_doi 10.1039/C6GC02833K
_journal_volume 19
_journal_year 2017
_chemical_formula_sum 'C48 H72 Cu2 I2 N14 O23 Tb2'
_chemical_formula_weight 1911.92
_chemical_name_common 1-Tb
_chemical_name_systematic
; 
 ? 
;
_space_group_IT_number 2
_symmetry_cell_setting triclinic
_symmetry_space_group_name_Hall '-P 1'
_symmetry_space_group_name_H-M 'P -1'
_atom_sites_solution_hydrogens geom
_atom_sites_solution_primary direct
_atom_sites_solution_secondary difmap
_audit_creation_method SHELXL-97
_cell_angle_alpha 92.2910(10)
_cell_angle_beta 97.1310(10)
_cell_angle_gamma 116.3470(10)
_cell_formula_units_Z 1
_cell_length_a 11.2008(10)
_cell_length_b 12.5798(11)
_cell_length_c 15.1576(14)
_cell_measurement_reflns_used 9877
_cell_measurement_temperature 150(2)
_cell_measurement_theta_max 24.82
_cell_measurement_theta_min 2.38
_cell_volume 1888.2(3)
_computing_cell_refinement 'Bruker SMART'
_computing_data_collection 'Bruker SMART'
_computing_data_reduction 'Bruker SAINT'
_computing_molecular_graphics 'Bruker SHELXTL'
_computing_publication_material 'Bruker SHELXTL'
_computing_structure_refinement 'SHELXL-97 (Sheldrick, 1997)'
_computing_structure_solution 'SHELXS-97 (Sheldrick, 1990)'
_diffrn_ambient_temperature 150(2)
_diffrn_measured_fraction_theta_full 0.968
_diffrn_measured_fraction_theta_max 0.968
_diffrn_measurement_device_type 'CCD area detector'
_diffrn_measurement_method 'phi and omega scans'
_diffrn_radiation_monochromator graphite
_diffrn_radiation_source 'fine-focus sealed tube'
_diffrn_radiation_type MoK\a
_diffrn_radiation_wavelength 0.71073
_diffrn_reflns_av_R_equivalents 0.0160
_diffrn_reflns_av_sigmaI/netI 0.0169
_diffrn_reflns_limit_h_max 12
_diffrn_reflns_limit_h_min -13
_diffrn_reflns_limit_k_max 14
_diffrn_reflns_limit_k_min -12
_diffrn_reflns_limit_l_max 17
_diffrn_reflns_limit_l_min -17
_diffrn_reflns_number 15120
_diffrn_reflns_theta_full 24.82
_diffrn_reflns_theta_max 24.82
_diffrn_reflns_theta_min 1.36
_exptl_absorpt_coefficient_mu 3.296
_exptl_absorpt_correction_T_max 0.804
_exptl_absorpt_correction_T_min 0.520
_exptl_absorpt_correction_type multi-scan
_exptl_crystal_colour YELLOW
_exptl_crystal_density_diffrn 1.681
_exptl_crystal_density_method 'not measured'
_exptl_crystal_description BLOCK
_exptl_crystal_F_000 936
_exptl_crystal_size_max 0.203
_exptl_crystal_size_mid 0.168
_exptl_crystal_size_min 0.066
_refine_diff_density_max 1.246
_refine_diff_density_min -0.582
_refine_diff_density_rms 0.120
_refine_ls_extinction_method none
_refine_ls_goodness_of_fit_ref 1.024
_refine_ls_hydrogen_treatment mixed
_refine_ls_matrix_type full
_refine_ls_number_parameters 412
_refine_ls_number_reflns 6304
_refine_ls_number_restraints 32
_refine_ls_restrained_S_all 1.051
_refine_ls_R_factor_all 0.0269
_refine_ls_R_factor_gt 0.0249
_refine_ls_shift/su_max 0.002
_refine_ls_shift/su_mean 0.000
_refine_ls_structure_factor_coef Fsqd
_refine_ls_weighting_details 'calc w=1/[\s^2^(Fo^2^)+(0.0431P)^2^+5.5142P] where P=(Fo^2^+2Fc^2^)/3'
_refine_ls_weighting_scheme calc
_refine_ls_wR_factor_gt 0.0779
_refine_ls_wR_factor_ref 0.0799
_reflns_number_gt 5907
_reflns_number_total 6304
_reflns_threshold_expression >2sigma(I)
_cod_data_source_file c6gc02833k2.cif
_cod_data_source_block 4
_cod_depositor_comments 'Adding full bibliography for 7227519--7227529.cif.'
_cod_original_sg_symbol_H-M P-1
_cod_database_code 7227522

loop_
_symmetry_equiv_pos_as_xyz
'x, y, z'
'-x, -y, -z'

loop_
_atom_site_label
_atom_site_type_symbol
_atom_site_fract_x
_atom_site_fract_y
_atom_site_fract_z
_atom_site_U_iso_or_equiv
_atom_site_adp_type
_atom_site_occupancy
_atom_site_symmetry_multiplicity
_atom_site_calc_flag
_atom_site_refinement_flags
Tb1 Tb 0.707222(18) 0.111576(16) 0.036176(12) 0.02627(8) Uani 1 1 d .
I1 I 0.27494(3) 0.42770(3) 0.49105(2) 0.04336(10) Uani 1 1 d .
Cu1 Cu 0.48669(6) 0.50192(5) 0.41092(3) 0.03671(14) Uani 1 1 d .
O4 O 0.6174(3) -0.0477(3) 0.1248(2) 0.0397(7) Uani 1 1 d .
O3 O 0.3912(3) -0.1334(3) 0.1027(2) 0.0382(7) Uani 1 1 d .
O2 O 0.5171(3) 0.1202(3) 0.0706(2) 0.0421(8) Uani 1 1 d .
O1 O 0.2963(3) 0.0531(3) 0.0513(2) 0.0388(7) Uani 1 1 d .
O5 O 0.7724(4) 0.3212(3) 0.0431(3) 0.0548(9) Uani 1 1 d .
O6 O 0.8911(3) 0.1866(3) -0.0435(2) 0.0452(8) Uani 1 1 d .
N2 N 0.4955(4) -0.3598(4) 0.3371(3) 0.0387(9) Uani 1 1 d .
N1 N 0.4577(4) 0.3730(3) 0.3084(3) 0.0395(9) Uani 1 1 d .
O7 O 0.8020(4) 0.2009(4) 0.1939(3) 0.0603(10) Uani 1 1 d .
O8 O 0.9114(4) 0.1244(4) 0.1323(3) 0.0609(10) Uani 1 1 d .
C9 C 0.5014(4) -0.2016(4) 0.2118(3) 0.0323(9) Uani 1 1 d .
C8 C 0.3818(5) -0.2797(4) 0.2377(3) 0.0414(11) Uani 1 1 d .
H8A H 0.2991 -0.2805 0.2129 0.050 Uiso 1 1 calc R
N4 N 0.9935(4) 0.1315(4) -0.1420(3) 0.0525(11) Uani 1 1 d .
C4 C 0.4126(5) 0.1227(4) 0.0897(3) 0.0324(9) Uani 1 1 d .
C12 C 0.5043(4) -0.1196(4) 0.1409(3) 0.0321(9) Uani 1 1 d .
C3 C 0.4281(4) 0.2125(4) 0.1648(3) 0.0324(9) Uani 1 1 d .
N5 N 0.8993(5) 0.1758(5) 0.2006(3) 0.0594(12) Uani 1 1 d .
C2 C 0.3163(5) 0.2127(4) 0.1952(3) 0.0409(11) Uani 1 1 d .
H2A H 0.2277 0.1583 0.1672 0.049 Uiso 1 1 calc R
C10 C 0.6179(5) -0.2013(5) 0.2529(4) 0.0542(14) Uani 1 1 d .
H10A H 0.7027 -0.1464 0.2390 0.065 Uiso 1 1 calc R
C5 C 0.5541(5) 0.2949(5) 0.2069(3) 0.0467(12) Uani 1 1 d .
H5A H 0.6330 0.2981 0.1874 0.056 Uiso 1 1 calc R
C1 C 0.3359(5) 0.2932(5) 0.2670(3) 0.0431(11) Uani 1 1 d .
H1A H 0.2587 0.2917 0.2879 0.052 Uiso 1 1 calc R
N6 N 0.0142(5) 0.4612(5) 0.6795(4) 0.0656(13) Uani 1 1 d .
C7 C 0.3833(5) -0.3562(4) 0.2997(3) 0.0433(11) Uani 1 1 d .
H7A H 0.3001 -0.4093 0.3168 0.052 Uiso 1 1 calc R
C6 C 0.5646(5) 0.3729(5) 0.2778(4) 0.0490(13) Uani 1 1 d .
H6A H 0.6521 0.4293 0.3061 0.059 Uiso 1 1 calc R
N3 N 0.7813(6) 0.4782(4) -0.0291(4) 0.0664(14) Uani 1 1 d .
C18 C 0.8955(5) 0.1516(5) -0.1206(3) 0.0447(11) Uani 1 1 d .
H18A H 0.8231 0.1388 -0.1666 0.054 Uiso 1 1 calc R
C15 C 0.8143(6) 0.3921(4) -0.0133(4) 0.0513(13) Uani 1 1 d .
H15A H 0.8751 0.3833 -0.0480 0.062 Uiso 1 1 calc R
C11 C 0.6117(5) -0.2807(5) 0.3143(4) 0.0566(15) Uani 1 1 d .
H11A H 0.6935 -0.2792 0.3417 0.068 Uiso 1 1 calc R
O9 O 0.9788(7) 0.2011(7) 0.2697(4) 0.125(3) Uani 1 1 d .
N7 N 0.4896(7) 0.8921(6) 0.5925(4) 0.0825(17) Uani 1 1 d D
O10 O -0.0092(8) 0.3955(6) 0.8154(4) 0.132(3) Uani 1 1 d .
C17 C 0.9957(8) 0.0954(8) -0.2339(5) 0.083(2) Uani 1 1 d .
H17A H 0.9150 0.0887 -0.2723 0.124 Uiso 1 1 calc R
H17B H 0.9971 0.0180 -0.2372 0.124 Uiso 1 1 calc R
H17C H 1.0765 0.1551 -0.2541 0.124 Uiso 1 1 calc R
C21 C 0.0368(9) 0.4752(7) 0.7668(5) 0.091(2) Uani 1 1 d .
H21A H 0.0936 0.5536 0.7951 0.109 Uiso 1 1 calc R
C20 C 0.0662(8) 0.5624(7) 0.6303(5) 0.0756(19) Uani 1 1 d .
H20A H 0.1182 0.6348 0.6720 0.113 Uiso 1 1 calc R
H20B H -0.0087 0.5687 0.5942 0.113 Uiso 1 1 calc R
H20C H 0.1249 0.5530 0.5910 0.113 Uiso 1 1 calc R
C14 C 0.8396(8) 0.5628(6) -0.0937(5) 0.085(2) Uani 1 1 d .
H14A H 0.8998 0.5412 -0.1234 0.127 Uiso 1 1 calc R
H14B H 0.8909 0.6435 -0.0626 0.127 Uiso 1 1 calc R
H14C H 0.7670 0.5604 -0.1385 0.127 Uiso 1 1 calc R
C16 C 1.1051(8) 0.1462(8) -0.0750(6) 0.094(3) Uani 1 1 d .
H16A H 1.0915 0.1708 -0.0164 0.141 Uiso 1 1 calc R
H16B H 1.1895 0.2074 -0.0901 0.141 Uiso 1 1 calc R
H16C H 1.1099 0.0704 -0.0730 0.141 Uiso 1 1 calc R
C19 C -0.0655(9) 0.3462(8) 0.6282(6) 0.107(3) Uani 1 1 d .
H19A H -0.0955 0.2842 0.6690 0.160 Uiso 1 1 calc R
H19B H -0.0107 0.3302 0.5890 0.160 Uiso 1 1 calc R
H19C H -0.1443 0.3461 0.5919 0.160 Uiso 1 1 calc R
O11 O 0.6619(12) 1.0406(10) 0.6859(7) 0.186(4) Uani 1 1 d DU
C24 C 0.6173(13) 0.9645(12) 0.6308(10) 0.200(7) Uani 1 1 d DU
H24A H 0.6827 0.9484 0.6068 0.240 Uiso 1 1 calc R
C13 C 0.6863(13) 0.4926(11) 0.0218(10) 0.167(6) Uani 1 1 d .
H13A H 0.6551 0.4293 0.0614 0.251 Uiso 1 1 calc R
H13B H 0.6090 0.4877 -0.0195 0.251 Uiso 1 1 calc R
H13C H 0.7310 0.5705 0.0576 0.251 Uiso 1 1 calc R
C23 C 0.4744(17) 0.8167(13) 0.5229(9) 0.185(6) Uani 1 1 d U
H23A H 0.5632 0.8276 0.5116 0.277 Uiso 1 1 calc R
H23B H 0.4275 0.8326 0.4699 0.277 Uiso 1 1 calc R
H23C H 0.4212 0.7346 0.5358 0.277 Uiso 1 1 calc R
C22 C 0.367(2) 0.8781(19) 0.6109(14) 0.248(9) Uani 1 1 d U
H22A H 0.2950 0.8164 0.5674 0.371 Uiso 1 1 calc R
H22B H 0.3624 0.9537 0.6071 0.371 Uiso 1 1 calc R
H22C H 0.3567 0.8542 0.6713 0.371 Uiso 1 1 calc R
O1W O 1.0000 0.0000 -0.5000 0.287(10) Uani 1 2 d SU

loop_
_atom_site_aniso_label
_atom_site_aniso_U_11
_atom_site_aniso_U_22
_atom_site_aniso_U_33
_atom_site_aniso_U_23
_atom_site_aniso_U_13
_atom_site_aniso_U_12
Tb1 0.03099(12) 0.02455(12) 0.02488(12) 0.00289(8) 0.00359(8) 0.01419(9)
I1 0.03635(17) 0.0585(2) 0.03648(17) 0.00875(14) 0.00656(13) 0.02213(15)
Cu1 0.0483(3) 0.0380(3) 0.0291(3) 0.0060(2) 0.0071(2) 0.0238(3)
O4 0.0399(17) 0.0392(18) 0.0373(17) 0.0158(14) 0.0050(13) 0.0149(15)
O3 0.0414(17) 0.0453(18) 0.0317(16) 0.0142(13) 0.0056(13) 0.0223(15)
O2 0.0519(19) 0.050(2) 0.0401(18) 0.0064(15) 0.0163(15) 0.0347(17)
O1 0.0450(18) 0.0331(17) 0.0393(17) -0.0051(13) 0.0054(14) 0.0197(15)
O5 0.076(3) 0.0301(18) 0.055(2) 0.0061(16) 0.0146(19) 0.0202(17)
O6 0.0403(18) 0.0444(19) 0.047(2) 0.0087(15) 0.0140(15) 0.0140(15)
N2 0.043(2) 0.043(2) 0.036(2) 0.0157(17) 0.0086(17) 0.0230(18)
N1 0.043(2) 0.040(2) 0.036(2) -0.0056(16) 0.0047(17) 0.0215(18)
O7 0.071(3) 0.063(2) 0.052(2) -0.0160(18) -0.0185(19) 0.043(2)
O8 0.055(2) 0.092(3) 0.044(2) 0.000(2) -0.0007(17) 0.042(2)
C9 0.037(2) 0.034(2) 0.028(2) 0.0071(17) 0.0040(17) 0.0176(19)
C8 0.036(2) 0.047(3) 0.042(3) 0.018(2) 0.005(2) 0.020(2)
N4 0.047(2) 0.060(3) 0.058(3) 0.006(2) 0.012(2) 0.030(2)
C4 0.044(3) 0.031(2) 0.030(2) 0.0059(17) 0.0089(19) 0.023(2)
C12 0.042(2) 0.031(2) 0.025(2) 0.0044(17) 0.0039(18) 0.019(2)
C3 0.039(2) 0.031(2) 0.030(2) 0.0021(17) 0.0077(18) 0.0183(19)
N5 0.056(3) 0.064(3) 0.049(3) -0.005(2) -0.019(2) 0.026(2)
C2 0.034(2) 0.043(3) 0.045(3) -0.009(2) 0.004(2) 0.018(2)
C10 0.038(3) 0.063(3) 0.064(3) 0.038(3) 0.013(2) 0.021(2)
C5 0.037(2) 0.054(3) 0.048(3) -0.011(2) 0.007(2) 0.022(2)
C1 0.038(2) 0.050(3) 0.044(3) -0.006(2) 0.009(2) 0.023(2)
N6 0.061(3) 0.072(3) 0.057(3) -0.001(3) 0.011(2) 0.024(3)
C7 0.037(2) 0.048(3) 0.044(3) 0.021(2) 0.009(2) 0.016(2)
C6 0.035(2) 0.054(3) 0.049(3) -0.016(2) 0.003(2) 0.015(2)
N3 0.079(3) 0.041(3) 0.080(4) 0.016(2) 0.010(3) 0.028(3)
C18 0.038(3) 0.053(3) 0.046(3) 0.015(2) 0.013(2) 0.020(2)
C15 0.058(3) 0.028(3) 0.058(3) 0.001(2) 0.002(3) 0.014(2)
C11 0.038(3) 0.069(4) 0.069(4) 0.042(3) 0.010(2) 0.027(3)
O9 0.125(5) 0.187(7) 0.075(4) -0.044(4) -0.058(3) 0.104(5)
N7 0.094(4) 0.068(4) 0.066(4) -0.004(3) -0.003(3) 0.024(3)
O10 0.190(7) 0.083(4) 0.090(4) 0.031(3) 0.053(5) 0.023(4)
C17 0.088(5) 0.118(6) 0.066(4) 0.005(4) 0.028(4) 0.064(5)
C21 0.106(6) 0.072(5) 0.066(5) 0.001(4) 0.024(4) 0.013(4)
C20 0.080(5) 0.089(5) 0.065(4) 0.004(4) 0.004(3) 0.047(4)
C14 0.107(6) 0.044(4) 0.090(5) 0.026(3) 0.006(4) 0.024(4)
C16 0.080(5) 0.122(7) 0.099(6) -0.028(5) -0.020(4) 0.075(5)
C19 0.099(6) 0.088(6) 0.105(7) -0.023(5) 0.019(5) 0.018(5)
O11 0.210(8) 0.155(7) 0.180(7) -0.013(6) -0.038(6) 0.091(6)
C24 0.237(11) 0.170(10) 0.180(10) 0.042(8) -0.012(8) 0.090(8)
C13 0.202(13) 0.144(10) 0.268(16) 0.122(11) 0.145(12) 0.143(10)
C23 0.251(11) 0.161(9) 0.146(9) 0.005(7) 0.023(8) 0.100(8)
C22 0.235(12) 0.275(13) 0.261(13) 0.060(9) 0.057(9) 0.134(9)
O1W 0.284(13) 0.306(13) 0.252(13) -0.015(9) 0.069(9) 0.115(9)

loop_
_atom_type_symbol
_atom_type_description
_atom_type_scat_dispersion_real
_atom_type_scat_dispersion_imag
_atom_type_scat_source
C C 0.0033 0.0016 'International Tables Vol C Tables 4.2.6.8 and 6.1.1.4'
H H 0.0000 0.0000 'International Tables Vol C Tables 4.2.6.8 and 6.1.1.4'
N N 0.0061 0.0033 'International Tables Vol C Tables 4.2.6.8 and 6.1.1.4'
O O 0.0106 0.0060 'International Tables Vol C Tables 4.2.6.8 and 6.1.1.4'
Cu Cu 0.3201 1.2651 'International Tables Vol C Tables 4.2.6.8 and 6.1.1.4'
I I -0.4742 1.8119 'International Tables Vol C Tables 4.2.6.8 and 6.1.1.4'
Tb Tb -0.1723 4.1537 'International Tables Vol C Tables 4.2.6.8 and 6.1.1.4'

loop_
_geom_angle_atom_site_label_1
_geom_angle_atom_site_label_2
_geom_angle_atom_site_label_3
_geom_angle
_geom_angle_site_symmetry_1
_geom_angle_site_symmetry_3
O2 Tb1 O3 78.09(11) . 2_655
O2 Tb1 O6 147.60(12) . .
O3 Tb1 O6 77.34(11) 2_655 .
O2 Tb1 O4 76.86(11) . .
O3 Tb1 O4 127.82(11) 2_655 .
O6 Tb1 O4 135.39(12) . .
O2 Tb1 O1 124.05(11) . 2_655
O3 Tb1 O1 80.70(11) 2_655 2_655
O6 Tb1 O1 71.89(11) . 2_655
O4 Tb1 O1 76.79(11) . 2_655
O2 Tb1 O5 77.78(13) . .
O3 Tb1 O5 76.32(12) 2_655 .
O6 Tb1 O5 76.14(13) . .
O4 Tb1 O5 139.21(12) . .
O1 Tb1 O5 143.91(12) 2_655 .
O2 Tb1 O7 83.49(13) . .
O3 Tb1 O7 145.58(12) 2_655 .
O6 Tb1 O7 105.81(13) . .
O4 Tb1 O7 74.34(13) . .
O1 Tb1 O7 133.38(12) 2_655 .
O5 Tb1 O7 71.48(13) . .
O2 Tb1 O8 131.84(12) . .
O3 Tb1 O8 148.21(12) 2_655 .
O6 Tb1 O8 70.94(13) . .
O4 Tb1 O8 76.80(13) . .
O1 Tb1 O8 87.47(12) 2_655 .
O5 Tb1 O8 97.65(15) . .
O7 Tb1 O8 50.78(13) . .
O2 Tb1 N5 107.77(14) . .
O3 Tb1 N5 158.40(13) 2_655 .
O6 Tb1 N5 88.55(14) . .
O4 Tb1 N5 73.57(13) . .
O1 Tb1 N5 110.61(13) 2_655 .
O5 Tb1 N5 84.53(14) . .
O7 Tb1 N5 25.45(13) . .
O8 Tb1 N5 25.34(13) . .
Cu1 I1 Cu1 61.60(2) . 2_666
N2 Cu1 N1 100.42(16) 1_565 .
N2 Cu1 I1 109.57(11) 1_565 .
N1 Cu1 I1 109.66(11) . .
N2 Cu1 I1 107.77(11) 1_565 2_666
N1 Cu1 I1 109.51(11) . 2_666
I1 Cu1 I1 118.40(2) . 2_666
N2 Cu1 Cu1 128.67(12) 1_565 2_666
N1 Cu1 Cu1 130.89(12) . 2_666
I1 Cu1 Cu1 59.62(2) . 2_666
I1 Cu1 Cu1 58.78(2) 2_666 2_666
C12 O4 Tb1 138.0(3) . .
C12 O3 Tb1 139.0(3) . 2_655
C4 O2 Tb1 178.8(3) . .
C4 O1 Tb1 111.8(3) . 2_655
C15 O5 Tb1 130.3(3) . .
C18 O6 Tb1 127.9(3) . .
C7 N2 C11 116.8(4) . .
C7 N2 Cu1 121.1(3) . 1_545
C11 N2 Cu1 121.4(3) . 1_545
C1 N1 C6 117.0(4) . .
C1 N1 Cu1 123.2(3) . .
C6 N1 Cu1 119.6(3) . .
N5 O7 Tb1 96.2(3) . .
N5 O8 Tb1 96.3(3) . .
C10 C9 C8 117.4(4) . .
C10 C9 C12 121.2(4) . .
C8 C9 C12 121.4(4) . .
C7 C8 C9 119.4(4) . .
C18 N4 C16 120.9(5) . .
C18 N4 C17 121.4(5) . .
C16 N4 C17 117.6(5) . .
O1 C4 O2 123.5(4) . .
O1 C4 C3 118.4(4) . .
O2 C4 C3 118.1(4) . .
O4 C12 O3 126.8(4) . .
O4 C12 C9 117.2(4) . .
O3 C12 C9 116.0(4) . .
C5 C3 C2 117.9(4) . .
C5 C3 C4 120.9(4) . .
C2 C3 C4 121.2(4) . .
O9 N5 O8 121.5(5) . .
O9 N5 O7 121.8(6) . .
O8 N5 O7 116.7(4) . .
O9 N5 Tb1 179.1(6) . .
O8 N5 Tb1 58.4(2) . .
O7 N5 Tb1 58.4(2) . .
C1 C2 C3 119.0(4) . .
C9 C10 C11 120.0(5) . .
C3 C5 C6 119.3(4) . .
N1 C1 C2 123.4(4) . .
C21 N6 C20 120.1(6) . .
C21 N6 C19 122.9(7) . .
C20 N6 C19 116.9(6) . .
N2 C7 C8 123.4(4) . .
N1 C6 C5 123.3(4) . .
C15 N3 C13 118.7(6) . .
C15 N3 C14 122.5(6) . .
C13 N3 C14 118.7(6) . .
O6 C18 N4 123.9(5) . .
O5 C15 N3 125.2(6) . .
N2 C11 C10 122.9(5) . .
C23 N7 C24 116.2(12) . .
C23 N7 C22 111.0(12) . .
C24 N7 C22 132.8(13) . .
O10 C21 N6 125.4(8) . .
O11 C24 N7 132.6(17) . .

loop_
_geom_bond_atom_site_label_1
_geom_bond_atom_site_label_2
_geom_bond_distance
_geom_bond_site_symmetry_2
Tb1 O2 2.301(3) .
Tb1 O3 2.337(3) 2_655
Tb1 O6 2.361(3) .
Tb1 O4 2.365(3) .
Tb1 O1 2.398(3) 2_655
Tb1 O5 2.398(3) .
Tb1 O7 2.491(4) .
Tb1 O8 2.491(4) .
Tb1 N5 2.908(4) .
I1 Cu1 2.6101(7) .
I1 Cu1 2.6329(7) 2_666
Cu1 N2 2.078(4) 1_565
Cu1 N1 2.087(4) .
Cu1 I1 2.6329(7) 2_666
Cu1 Cu1 2.6846(11) 2_666
O4 C12 1.249(5) .
O3 C12 1.259(5) .
O3 Tb1 2.337(3) 2_655
O2 C4 1.255(5) .
O1 C4 1.250(5) .
O1 Tb1 2.398(3) 2_655
O5 C15 1.239(6) .
O6 C18 1.247(6) .
N2 C7 1.334(6) .
N2 C11 1.339(6) .
N2 Cu1 2.078(4) 1_545
N1 C1 1.337(6) .
N1 C6 1.337(6) .
O7 N5 1.257(6) .
O8 N5 1.252(6) .
C9 C10 1.372(7) .
C9 C8 1.382(6) .
C9 C12 1.512(6) .
C8 C7 1.376(6) .
N4 C18 1.305(6) .
N4 C16 1.447(8) .
N4 C17 1.454(8) .
C4 C3 1.507(6) .
C3 C5 1.378(7) .
C3 C2 1.389(6) .
N5 O9 1.217(6) .
C2 C1 1.383(7) .
C10 C11 1.378(7) .
C5 C6 1.383(7) .
N6 C21 1.306(9) .
N6 C20 1.429(9) .
N6 C19 1.444(9) .
N3 C15 1.313(7) .
N3 C13 1.457(11) .
N3 C14 1.464(8) .
N7 C23 1.332(14) .
N7 C24 1.344(9) .
N7 C22 1.369(18) .
O10 C21 1.228(9) .
O11 C24 1.127(9) .
